data_7231935
loop_
_publ_author_name
'Xiao, Zufeng'
'Yang, Weiping'
'Yan, Fengyi'
'Ji, Lingbo'
'Li, Wei'
'Wang, Wei'

_publ_section_title
;
 Assembly of calix[4]arene carboxylic acid derivatives by hydrogen bonding
;
_journal_issue 3
_journal_name_full CrystEngComm
_journal_page_first 439
_journal_paper_doi 10.1039/C8CE01655K
_journal_volume 21
_journal_year 2019
_chemical_formula_moiety 'C44 H48 O12'
_chemical_formula_sum 'C44 H48 O12'
_chemical_formula_weight 768.82
_space_group_IT_number 81
_space_group_name_Hall 'P -4'
_space_group_name_H-M_alt 'P -4'
_symmetry_cell_setting tetragonal
_symmetry_space_group_name_Hall 'P -4'
_symmetry_space_group_name_H-M 'P -4'
_atom_sites_solution_hydrogens geom
_atom_sites_solution_primary direct
_atom_sites_solution_secondary difmap
_audit_creation_method SHELXL-97
_audit_update_record
;
2015-10-21 deposited with the CCDC.
2018-12-03 downloaded from the CCDC.
;
_cell_angle_alpha 90.00
_cell_angle_beta 90.00
_cell_angle_gamma 90.00
_cell_formula_units_Z 4
_cell_length_a 17.9565(16)
_cell_length_b 17.9565(16)
_cell_length_c 12.1543(11)
_cell_measurement_reflns_used 4870
_cell_measurement_temperature 100(2)
_cell_measurement_theta_max 23.57
_cell_measurement_theta_min 2.32
_cell_volume 3919.0(6)
_computing_cell_refinement 'Bruker SAINT'
_computing_data_collection 'Bruker APEX2'
_computing_data_reduction 'Bruker SAINT'
_computing_molecular_graphics 'Bruker SHELXTL'
_computing_publication_material 'Bruker SHELXTL'
_computing_structure_refinement 'SHELXL-97 (Sheldrick, 2008)'
_computing_structure_solution 'SHELXS-97 (Sheldrick, 2008)'
_diffrn_ambient_temperature 100(2)
_diffrn_measured_fraction_theta_full 0.998
_diffrn_measured_fraction_theta_max 0.998
_diffrn_measurement_device_type 'Bruker APEX-II CCD'
_diffrn_measurement_method '\f and \w scans'
_diffrn_radiation_monochromator graphite
_diffrn_radiation_source 'fine-focus sealed tube'
_diffrn_radiation_type MoK\a
_diffrn_radiation_wavelength 0.71073
_diffrn_reflns_av_R_equivalents 0.0424
_diffrn_reflns_av_sigmaI/netI 0.0456
_diffrn_reflns_limit_h_max 20
_diffrn_reflns_limit_h_min -21
_diffrn_reflns_limit_k_max 17
_diffrn_reflns_limit_k_min -21
_diffrn_reflns_limit_l_max 14
_diffrn_reflns_limit_l_min -14
_diffrn_reflns_number 23011
_diffrn_reflns_theta_full 25.00
_diffrn_reflns_theta_max 25.00
_diffrn_reflns_theta_min 1.13
_exptl_absorpt_coefficient_mu 0.095
_exptl_absorpt_correction_T_max 0.9906
_exptl_absorpt_correction_T_min 0.9813
_exptl_absorpt_correction_type none
_exptl_crystal_colour colorless
_exptl_crystal_density_diffrn 1.303
_exptl_crystal_density_method 'not measured'
_exptl_crystal_description block
_exptl_crystal_F_000 1632
_exptl_crystal_size_max 0.20
_exptl_crystal_size_mid 0.10
_exptl_crystal_size_min 0.10
_refine_diff_density_max 0.144
_refine_diff_density_min -0.157
_refine_diff_density_rms 0.033
_refine_ls_abs_structure_details 'Flack H D (1983), Acta Cryst. A39, 876-881'
_refine_ls_abs_structure_Flack 0.4(13)
_refine_ls_extinction_method none
_refine_ls_goodness_of_fit_ref 1.000
_refine_ls_hydrogen_treatment mixed
_refine_ls_matrix_type full
_refine_ls_number_parameters 522
_refine_ls_number_reflns 6901
_refine_ls_number_restraints 4
_refine_ls_restrained_S_all 1.001
_refine_ls_R_factor_all 0.0627
_refine_ls_R_factor_gt 0.0400
_refine_ls_shift/su_max 0.003
_refine_ls_shift/su_mean 0.001
_refine_ls_structure_factor_coef Fsqd
_refine_ls_weighting_details 'calc w=1/[\s^2^(Fo^2^)+(0.0505P)^2^+0.0000P] where P=(Fo^2^+2Fc^2^)/3'
_refine_ls_weighting_scheme calc
_refine_ls_wR_factor_gt 0.0880
_refine_ls_wR_factor_ref 0.0958
_reflns_number_gt 5381
_reflns_number_total 6901
_reflns_threshold_expression >2sigma(I)
_cod_data_source_file c8ce01655k2.cif
_cod_data_source_block 5
_cod_depositor_comments
;
The following automatic conversions were performed:

'_symmetry_cell_setting' value 'Tetragonal' changed to 'tetragonal'
according to
/home/data/users/saulius/crontab/automatic-downloads/rss-feeds/RSC/lib/dictionaries/cif_core.dic
dictionary named 'cif_core.dic' version 2.4.2 from 2011-04-26.

Automatic conversion script
Id: cif_fix_values 4973 2017-02-22 13:04:09Z antanas 

 Adding full bibliography for 7231928--7231935.cif.
;
_cod_database_code 7231935

loop_
_symmetry_equiv_pos_as_xyz
'x, y, z'
'y, -x, -z'
'-y, x, -z'
'-x, -y, z'

loop_
_atom_site_label
_atom_site_type_symbol
_atom_site_fract_x
_atom_site_fract_y
_atom_site_fract_z
_atom_site_U_iso_or_equiv
_atom_site_adp_type
_atom_site_occupancy
_atom_site_symmetry_multiplicity
_atom_site_calc_flag
_atom_site_refinement_flags
C1 C 0.0316(2) 0.1528(2) 0.9335(3) 0.0315(10) Uani 1 1 d .
C2 C 0.0249(2) 0.1379(2) 0.8211(3) 0.0347(10) Uani 1 1 d .
H2 H -0.0152 0.1589 0.7807 0.042 Uiso 1 1 calc R
C3 C 0.0760(2) 0.0932(2) 0.7683(3) 0.0357(10) Uani 1 1 d .
C4 C 0.1336(2) 0.0606(2) 0.8261(4) 0.0370(11) Uani 1 1 d .
H4A H 0.1680 0.0294 0.7887 0.044 Uiso 1 1 calc R
C5 C 0.1418(2) 0.0728(2) 0.9374(4) 0.0344(10) Uani 1 1 d .
C6 C 0.0930(2) 0.1225(2) 0.9881(3) 0.0322(10) Uani 1 1 d .
C7 C 0.0662(2) 0.0774(3) 0.6475(3) 0.0394(10) Uani 1 1 d .
C8 C -0.0274(2) 0.1977(2) 0.9960(3) 0.0381(10) Uani 1 1 d .
H8A H -0.0034 0.2343 1.0454 0.046 Uiso 1 1 calc R
H8B H -0.0599 0.2248 0.9438 0.046 Uiso 1 1 calc R
C9 C 0.1491(3) 0.2009(2) 1.1201(3) 0.0487(12) Uani 1 1 d .
H9A H 0.1363 0.2417 1.0687 0.058 Uiso 1 1 calc R
H9B H 0.2018 0.1869 1.1079 0.058 Uiso 1 1 calc R
C10 C 0.1386(3) 0.2260(2) 1.2352(4) 0.0562(13) Uani 1 1 d .
H10A H 0.0857 0.2402 1.2453 0.067 Uiso 1 1 calc R
H10B H 0.1690 0.2712 1.2471 0.067 Uiso 1 1 calc R
C11 C 0.1588(4) 0.1692(3) 1.3225(4) 0.0784(17) Uani 1 1 d .
H11A H 0.1241 0.1271 1.3188 0.118 Uiso 1 1 calc R
H11B H 0.1558 0.1924 1.3954 0.118 Uiso 1 1 calc R
H11C H 0.2097 0.1514 1.3098 0.118 Uiso 1 1 calc R
C12 C 0.8571(2) 0.5670(2) 0.4789(3) 0.0345(9) Uani 1 1 d .
C13 C 0.8671(2) 0.5535(3) 0.3674(3) 0.0396(11) Uani 1 1 d .
H13 H 0.8354 0.5192 0.3307 0.048 Uiso 1 1 calc R
C14 C 0.9231(2) 0.5899(2) 0.3088(3) 0.0357(9) Uani 1 1 d .
C15 C 0.9705(3) 0.6387(2) 0.3627(3) 0.0371(10) Uani 1 1 d .
H15 H 1.0092 0.6623 0.3224 0.045 Uiso 1 1 calc R
C16 C 0.9629(2) 0.6538(2) 0.4725(3) 0.0353(10) Uani 1 1 d .
C17 C 0.9035(2) 0.6190(2) 0.5289(3) 0.0367(11) Uani 1 1 d .
C18 C 0.8035(2) 0.5197(2) 0.5459(3) 0.0375(9) Uani 1 1 d .
H18A H 0.7665 0.4961 0.4967 0.045 Uiso 1 1 calc R
H18B H 0.7765 0.5515 0.5992 0.045 Uiso 1 1 calc R
C19 C 0.8474(2) 0.4600(2) 0.6070(3) 0.0352(10) Uani 1 1 d .
C20 C 0.8812(2) 0.4009(2) 0.5515(3) 0.0339(9) Uani 1 1 d .
C21 C 0.9317(2) 0.3530(2) 0.6016(4) 0.0358(10) Uani 1 1 d .
C22 C 0.9451(2) 0.3632(2) 0.7155(3) 0.0370(10) Uani 1 1 d .
H22 H 0.9786 0.3310 0.7528 0.044 Uiso 1 1 calc R
C23 C 0.9099(2) 0.4194(2) 0.7727(3) 0.0360(10) Uani 1 1 d .
C24 C 0.8629(2) 0.4683(2) 0.7196(3) 0.0384(10) Uani 1 1 d .
H24 H 0.8407 0.5080 0.7596 0.046 Uiso 1 1 calc R
C25 C 0.9785(2) 0.3014(2) 0.5349(3) 0.0402(10) Uani 1 1 d .
H25A H 0.9468 0.2738 0.4821 0.048 Uiso 1 1 calc R
H25B H 1.0032 0.2647 0.5836 0.048 Uiso 1 1 calc R
C26 C 0.9342(3) 0.5759(3) 0.1910(3) 0.0424(10) Uani 1 1 d .
C27 C 0.8454(3) 0.6989(3) 0.6582(3) 0.0549(14) Uani 1 1 d .
H27A H 0.7941 0.6876 0.6333 0.066 Uiso 1 1 calc R
H27B H 0.8640 0.7420 0.6156 0.066 Uiso 1 1 calc R
C28 C 0.8452(3) 0.7168(3) 0.7768(4) 0.0686(15) Uani 1 1 d .
H28A H 0.8969 0.7286 0.7991 0.082 Uiso 1 1 calc R
H28B H 0.8152 0.7625 0.7876 0.082 Uiso 1 1 calc R
C29 C 0.8170(4) 0.6601(4) 0.8502(4) 0.107(2) Uani 1 1 d .
H29A H 0.7649 0.6496 0.8322 0.161 Uiso 1 1 calc R
H29B H 0.8204 0.6778 0.9264 0.161 Uiso 1 1 calc R
H29C H 0.8466 0.6146 0.8419 0.161 Uiso 1 1 calc R
C30 C 0.9244(2) 0.4314(3) 0.8909(3) 0.0430(10) Uani 1 1 d .
C31 C 0.8044(2) 0.3429(3) 0.4187(3) 0.0560(12) Uani 1 1 d .
H31A H 0.7631 0.3533 0.4703 0.067 Uiso 1 1 calc R
H31B H 0.8202 0.2905 0.4287 0.067 Uiso 1 1 calc R
C32 C 0.7790(3) 0.3551(3) 0.3025(3) 0.0634(14) Uani 1 1 d .
H32A H 0.7347 0.3236 0.2893 0.076 Uiso 1 1 calc R
H32B H 0.7633 0.4077 0.2949 0.076 Uiso 1 1 calc R
C33 C 0.8343(4) 0.3390(4) 0.2160(3) 0.0828(17) Uani 1 1 d .
H33A H 0.8764 0.3733 0.2231 0.124 Uiso 1 1 calc R
H33B H 0.8111 0.3453 0.1435 0.124 Uiso 1 1 calc R
H33C H 0.8519 0.2876 0.2238 0.124 Uiso 1 1 calc R
C34 C 0.3495(2) 0.5473(2) 0.0668(3) 0.0247(9) Uani 1 1 d .
C35 C 0.3632(2) 0.5378(2) 0.1775(3) 0.0256(9) Uani 1 1 d .
H35 H 0.3377 0.4999 0.2169 0.031 Uiso 1 1 calc R
C36 C 0.4139(2) 0.5830(2) 0.2319(3) 0.0278(9) Uani 1 1 d .
C37 C 0.4538(2) 0.6372(2) 0.1737(3) 0.0272(9) Uani 1 1 d .
H37 H 0.4897 0.6670 0.2107 0.033 Uiso 1 1 calc R
C38 C 0.4412(2) 0.6475(2) 0.0623(3) 0.0253(9) Uani 1 1 d .
C39 C 0.3864(2) 0.6041(2) 0.0114(3) 0.0253(8) Uani 1 1 d .
C40 C 0.3010(2) 0.4918(2) 0.0045(3) 0.0269(8) Uani 1 1 d .
H40A H 0.2664 0.5186 -0.0451 0.032 Uiso 1 1 calc R
H40B H 0.2712 0.4619 0.0569 0.032 Uiso 1 1 calc R
C41 C 0.4292(2) 0.5709(2) 0.3494(3) 0.0317(10) Uani 1 1 d .
C42 C 0.3095(2) 0.6637(3) -0.1199(3) 0.0435(11) Uani 1 1 d .
H42A H 0.3232 0.7156 -0.1013 0.052 Uiso 1 1 calc R
H42B H 0.2671 0.6489 -0.0729 0.052 Uiso 1 1 calc R
C43 C 0.2875(3) 0.6591(3) -0.2382(3) 0.0502(12) Uani 1 1 d .
H43A H 0.2437 0.6916 -0.2503 0.060 Uiso 1 1 calc R
H43B H 0.2722 0.6074 -0.2548 0.060 Uiso 1 1 calc R
C44 C 0.3484(3) 0.6816(3) -0.3178(3) 0.0667(17) Uani 1 1 d .
H44A H 0.3722 0.7275 -0.2919 0.100 Uiso 1 1 calc R
H44B H 0.3267 0.6901 -0.3908 0.100 Uiso 1 1 calc R
H44C H 0.3856 0.6418 -0.3223 0.100 Uiso 1 1 calc R
O1 O 0.11767(19) 0.03580(19) 0.6041(3) 0.0596(9) Uani 1 1 d .
O2 O 0.0130(2) 0.1024(2) 0.5974(3) 0.0608(10) Uani 1 1 d D
H2A H 0.001(3) 0.103(3) 0.524(2) 0.091 Uiso 1 1 d D
O3 O 0.10121(16) 0.13703(14) 1.1001(2) 0.0385(7) Uani 1 1 d .
O4 O 0.8842(2) 0.5310(2) 0.1461(2) 0.0634(10) Uani 1 1 d D
H4 H 0.886(3) 0.516(3) 0.080(2) 0.095 Uiso 1 1 d D
O5 O 0.9848(2) 0.6033(2) 0.1387(2) 0.0675(10) Uani 1 1 d .
O6 O 0.89321(14) 0.63459(15) 0.6397(2) 0.0416(7) Uani 1 1 d .
O7 O 0.9710(2) 0.3832(2) 0.9338(2) 0.0623(10) Uani 1 1 d D
H7 H 0.981(3) 0.400(3) 0.994(2) 0.093 Uiso 1 1 d D
O8 O 0.8979(2) 0.48265(19) 0.9428(3) 0.0655(10) Uani 1 1 d .
O9 O 0.86606(15) 0.39237(15) 0.44067(19) 0.0384(7) Uani 1 1 d .
O10 O 0.48082(19) 0.6114(2) 0.3925(2) 0.0572(10) Uani 1 1 d D
H10 H 0.491(3) 0.609(3) 0.4615(19) 0.086 Uiso 1 1 d D
O11 O 0.3921(2) 0.52516(17) 0.4030(2) 0.0563(9) Uani 1 1 d .
O12 O 0.37182(13) 0.61529(14) -0.09983(17) 0.0291(6) Uani 1 1 d .

loop_
_atom_site_aniso_label
_atom_site_aniso_U_11
_atom_site_aniso_U_22
_atom_site_aniso_U_33
_atom_site_aniso_U_23
_atom_site_aniso_U_13
_atom_site_aniso_U_12
C1 0.026(2) 0.029(2) 0.040(2) 0.0022(17) 0.0039(17) -0.0007(17)
C2 0.028(2) 0.030(2) 0.046(3) -0.0045(19) -0.0006(17) -0.0046(17)
C3 0.033(2) 0.028(2) 0.045(2) -0.0048(18) -0.0017(19) -0.0037(18)
C4 0.033(2) 0.029(2) 0.049(3) -0.0032(19) 0.000(2) 0.0020(19)
C5 0.027(2) 0.027(2) 0.049(3) 0.0016(18) -0.0052(18) -0.0061(18)
C6 0.032(2) 0.029(2) 0.036(2) 0.0014(17) -0.0030(16) -0.0079(18)
C7 0.037(3) 0.050(3) 0.031(2) 0.001(2) -0.0052(19) -0.004(2)
C8 0.034(2) 0.029(2) 0.051(2) 0.0030(19) 0.0009(18) 0.0020(16)
C9 0.058(3) 0.042(3) 0.047(3) -0.009(2) -0.005(2) -0.014(2)
C10 0.051(3) 0.041(3) 0.076(3) -0.018(2) -0.005(2) -0.002(2)
C11 0.125(5) 0.058(3) 0.053(3) -0.002(3) -0.016(3) -0.012(3)
C12 0.028(2) 0.031(2) 0.045(3) 0.0066(17) 0.0034(17) 0.0087(17)
C13 0.042(3) 0.036(2) 0.041(3) 0.0043(18) -0.007(2) 0.009(2)
C14 0.036(2) 0.033(2) 0.038(2) 0.0042(17) 0.0059(18) 0.0107(19)
C15 0.039(3) 0.037(2) 0.035(2) 0.0056(18) 0.0052(18) 0.0065(19)
C16 0.034(2) 0.023(2) 0.049(3) 0.0053(17) 0.0105(18) 0.0100(17)
C17 0.035(3) 0.032(2) 0.043(2) 0.0029(18) 0.0004(18) 0.0109(19)
C18 0.029(2) 0.041(2) 0.043(2) -0.0017(17) -0.0020(17) -0.0023(17)
C19 0.022(2) 0.037(2) 0.047(3) 0.0007(19) 0.0019(18) -0.0101(18)
C20 0.030(2) 0.031(2) 0.041(2) 0.0023(17) -0.0065(17) -0.0092(17)
C21 0.038(3) 0.024(2) 0.046(3) 0.0035(18) -0.0030(19) -0.0060(18)
C22 0.035(2) 0.030(2) 0.046(3) 0.0038(18) -0.0085(17) -0.0082(18)
C23 0.035(3) 0.030(2) 0.043(2) -0.0007(18) -0.0068(19) -0.0137(18)
C24 0.035(2) 0.032(2) 0.049(3) 0.0020(18) 0.0048(19) -0.0064(18)
C25 0.046(3) 0.032(2) 0.043(2) 0.0041(18) -0.0135(18) -0.0079(19)
C26 0.048(3) 0.033(3) 0.046(2) 0.008(2) 0.004(2) 0.009(2)
C27 0.065(3) 0.042(3) 0.058(3) -0.004(2) 0.016(2) 0.017(2)
C28 0.071(4) 0.063(3) 0.072(3) -0.019(3) 0.019(3) 0.000(3)
C29 0.156(7) 0.083(4) 0.083(4) -0.023(4) 0.048(4) -0.008(5)
C30 0.040(3) 0.045(3) 0.044(2) -0.003(2) 0.006(2) -0.003(2)
C31 0.041(3) 0.055(3) 0.072(3) -0.004(2) -0.014(2) -0.023(2)
C32 0.060(3) 0.071(3) 0.058(3) 0.011(3) -0.033(3) -0.020(3)
C33 0.088(4) 0.101(5) 0.059(3) -0.006(3) -0.012(3) -0.024(3)
C34 0.028(2) 0.031(2) 0.0146(18) -0.0016(14) 0.0033(15) 0.0021(17)
C35 0.034(2) 0.027(2) 0.0153(19) 0.0067(14) 0.0069(15) 0.0041(17)
C36 0.039(2) 0.034(2) 0.0106(18) -0.0047(15) 0.0067(15) 0.0034(18)
C37 0.033(2) 0.034(2) 0.0153(19) -0.0047(15) -0.0009(15) 0.0052(18)
C38 0.033(2) 0.025(2) 0.018(2) 0.0015(14) 0.0015(15) 0.0044(17)
C39 0.034(2) 0.030(2) 0.0124(17) 0.0013(15) 0.0021(15) 0.0062(17)
C40 0.0225(18) 0.038(2) 0.0203(17) -0.0029(15) 0.0001(15) -0.0002(16)
C41 0.043(3) 0.032(2) 0.020(2) -0.0038(17) -0.0028(18) 0.0085(19)
C42 0.052(3) 0.049(3) 0.029(2) 0.0090(18) -0.0044(19) 0.012(2)
C43 0.054(3) 0.054(3) 0.042(2) 0.003(2) -0.019(2) 0.007(2)
C44 0.062(3) 0.110(5) 0.029(2) 0.023(3) -0.013(2) -0.001(3)
O1 0.058(2) 0.069(2) 0.052(2) -0.0126(16) 0.0015(16) 0.0162(18)
O2 0.069(2) 0.073(2) 0.0407(19) -0.0095(18) -0.0123(17) 0.0142(19)
O3 0.0398(16) 0.0332(16) 0.0424(17) -0.0071(12) -0.0058(12) -0.0017(13)
O4 0.071(2) 0.070(2) 0.049(2) -0.0105(17) 0.0015(18) -0.0169(19)
O5 0.062(2) 0.097(3) 0.0439(19) -0.0063(19) 0.0132(17) -0.013(2)
O6 0.0390(16) 0.0417(17) 0.0442(14) -0.0028(12) 0.0081(12) 0.0054(14)
O7 0.089(3) 0.054(2) 0.0432(19) -0.0019(16) -0.0241(18) 0.0117(18)
O8 0.090(3) 0.063(2) 0.0433(19) -0.0053(17) -0.0133(18) 0.0123(19)
O9 0.0402(18) 0.0324(16) 0.0425(15) 0.0000(12) -0.0073(12) -0.0078(13)
O10 0.066(2) 0.092(3) 0.0134(14) 0.0004(15) -0.0118(14) -0.0127(19)
O11 0.087(2) 0.060(2) 0.0222(16) 0.0118(14) -0.0010(16) -0.0152(19)
O12 0.0312(14) 0.0422(16) 0.0140(11) 0.0028(11) -0.0048(11) 0.0062(12)

loop_
_atom_type_symbol
_atom_type_description
_atom_type_scat_dispersion_real
_atom_type_scat_dispersion_imag
_atom_type_scat_source
C C 0.0033 0.0016 'International Tables Vol C Tables 4.2.6.8 and 6.1.1.4'
H H 0.0000 0.0000 'International Tables Vol C Tables 4.2.6.8 and 6.1.1.4'
O O 0.0106 0.0060 'International Tables Vol C Tables 4.2.6.8 and 6.1.1.4'

loop_
_geom_angle_atom_site_label_1
_geom_angle_atom_site_label_2
_geom_angle_atom_site_label_3
_geom_angle
_geom_angle_site_symmetry_1
_geom_angle_site_symmetry_3
C6 C1 C2 117.3(4) . .
C6 C1 C8 121.0(3) . .
C2 C1 C8 121.7(3) . .
C3 C2 C1 120.6(4) . .
C3 C2 H2 119.7 . .
C1 C2 H2 119.7 . .
C2 C3 C4 120.6(4) . .
C2 C3 C7 119.1(4) . .
C4 C3 C7 120.3(4) . .
C5 C4 C3 120.8(4) . .
C5 C4 H4A 119.6 . .
C3 C4 H4A 119.6 . .
C4 C5 C6 118.0(4) . .
C4 C5 C8 120.4(4) . 2_557
C6 C5 C8 121.4(4) . 2_557
O3 C6 C5 119.0(3) . .
O3 C6 C1 118.4(3) . .
C5 C6 C1 122.3(4) . .
O2 C7 O1 124.5(4) . .
O2 C7 C3 120.6(4) . .
O1 C7 C3 114.9(4) . .
C5 C8 C1 106.7(3) 3_557 .
C5 C8 H8A 110.4 3_557 .
C1 C8 H8A 110.4 . .
C5 C8 H8B 110.4 3_557 .
C1 C8 H8B 110.4 . .
H8A C8 H8B 108.6 . .
O3 C9 C10 108.8(4) . .
O3 C9 H9A 109.9 . .
C10 C9 H9A 109.9 . .
O3 C9 H9B 109.9 . .
C10 C9 H9B 109.9 . .
H9A C9 H9B 108.3 . .
C9 C10 C11 115.2(4) . .
C9 C10 H10A 108.5 . .
C11 C10 H10A 108.5 . .
C9 C10 H10B 108.5 . .
C11 C10 H10B 108.5 . .
H10A C10 H10B 107.5 . .
C10 C11 H11A 109.5 . .
C10 C11 H11B 109.5 . .
H11A C11 H11B 109.5 . .
C10 C11 H11C 109.5 . .
H11A C11 H11C 109.5 . .
H11B C11 H11C 109.5 . .
C13 C12 C17 117.8(4) . .
C13 C12 C18 120.5(4) . .
C17 C12 C18 121.3(3) . .
C12 C13 C14 120.7(4) . .
C12 C13 H13 119.7 . .
C14 C13 H13 119.7 . .
C15 C14 C13 119.9(3) . .
C15 C14 C26 119.1(4) . .
C13 C14 C26 121.0(4) . .
C16 C15 C14 121.6(4) . .
C16 C15 H15 119.2 . .
C14 C15 H15 119.2 . .
C15 C16 C17 117.5(4) . .
C15 C16 C25 121.3(4) . 4_765
C17 C16 C25 120.8(3) . 4_765
O6 C17 C12 118.6(4) . .
O6 C17 C16 118.9(4) . .
C12 C17 C16 122.4(3) . .
C12 C18 C19 109.0(3) . .
C12 C18 H18A 109.9 . .
C19 C18 H18A 109.9 . .
C12 C18 H18B 109.9 . .
C19 C18 H18B 109.9 . .
H18A C18 H18B 108.3 . .
C20 C19 C24 117.7(4) . .
C20 C19 C18 121.6(4) . .
C24 C19 C18 120.2(4) . .
O9 C20 C21 119.1(4) . .
O9 C20 C19 118.0(3) . .
C21 C20 C19 122.8(3) . .
C20 C21 C22 117.3(4) . .
C20 C21 C25 120.9(4) . .
C22 C21 C25 121.1(4) . .
C23 C22 C21 120.7(4) . .
C23 C22 H22 119.7 . .
C21 C22 H22 119.7 . .
C24 C23 C22 120.7(3) . .
C24 C23 C30 118.0(4) . .
C22 C23 C30 121.2(4) . .
C23 C24 C19 120.6(4) . .
C23 C24 H24 119.7 . .
C19 C24 H24 119.7 . .
C21 C25 C16 109.3(3) . 4_765
C21 C25 H25A 109.8 . .
C16 C25 H25A 109.8 4_765 .
C21 C25 H25B 109.8 . .
C16 C25 H25B 109.8 4_765 .
H25A C25 H25B 108.3 . .
O5 C26 O4 122.6(4) . .
O5 C26 C14 122.9(5) . .
O4 C26 C14 114.5(4) . .
O6 C27 C28 109.0(4) . .
O6 C27 H27A 109.9 . .
C28 C27 H27A 109.9 . .
O6 C27 H27B 109.9 . .
C28 C27 H27B 109.9 . .
H27A C27 H27B 108.3 . .
C29 C28 C27 116.7(4) . .
C29 C28 H28A 108.1 . .
C27 C28 H28A 108.1 . .
C29 C28 H28B 108.1 . .
C27 C28 H28B 108.1 . .
H28A C28 H28B 107.3 . .
C28 C29 H29A 109.5 . .
C28 C29 H29B 109.5 . .
H29A C29 H29B 109.5 . .
C28 C29 H29C 109.5 . .
H29A C29 H29C 109.5 . .
H29B C29 H29C 109.5 . .
O8 C30 O7 122.9(4) . .
O8 C30 C23 123.3(4) . .
O7 C30 C23 113.8(4) . .
O9 C31 C32 108.5(4) . .
O9 C31 H31A 110.0 . .
C32 C31 H31A 110.0 . .
O9 C31 H31B 110.0 . .
C32 C31 H31B 110.0 . .
H31A C31 H31B 108.4 . .
C33 C32 C31 116.0(5) . .
C33 C32 H32A 108.3 . .
C31 C32 H32A 108.3 . .
C33 C32 H32B 108.3 . .
C31 C32 H32B 108.3 . .
H32A C32 H32B 107.4 . .
C32 C33 H33A 109.5 . .
C32 C33 H33B 109.5 . .
H33A C33 H33B 109.5 . .
C32 C33 H33C 109.5 . .
H33A C33 H33C 109.5 . .
H33B C33 H33C 109.5 . .
C35 C34 C39 118.5(3) . .
C35 C34 C40 120.4(3) . .
C39 C34 C40 120.7(3) . .
C34 C35 C36 120.7(4) . .
C34 C35 H35 119.6 . .
C36 C35 H35 119.6 . .
C35 C36 C37 120.1(3) . .
C35 C36 C41 120.0(4) . .
C37 C36 C41 119.8(4) . .
C38 C37 C36 120.2(4) . .
C38 C37 H37 119.9 . .
C36 C37 H37 119.9 . .
C37 C38 C39 118.2(3) . .
C37 C38 C40 120.1(3) . 2_565
C39 C38 C40 121.4(3) . 2_565
C34 C39 O12 119.1(3) . .
C34 C39 C38 122.0(3) . .
O12 C39 C38 118.8(3) . .
C34 C40 C38 107.9(3) . 3_655
C34 C40 H40A 110.1 . .
C38 C40 H40A 110.1 3_655 .
C34 C40 H40B 110.1 . .
C38 C40 H40B 110.1 3_655 .
H40A C40 H40B 108.4 . .
O11 C41 O10 123.1(4) . .
O11 C41 C36 120.4(4) . .
O10 C41 C36 116.5(4) . .
O12 C42 C43 109.7(3) . .
O12 C42 H42A 109.7 . .
C43 C42 H42A 109.7 . .
O12 C42 H42B 109.7 . .
C43 C42 H42B 109.7 . .
H42A C42 H42B 108.2 . .
C42 C43 C44 114.2(4) . .
C42 C43 H43A 108.7 . .
C44 C43 H43A 108.7 . .
C42 C43 H43B 108.7 . .
C44 C43 H43B 108.7 . .
H43A C43 H43B 107.6 . .
C43 C44 H44A 109.5 . .
C43 C44 H44B 109.5 . .
H44A C44 H44B 109.5 . .
C43 C44 H44C 109.5 . .
H44A C44 H44C 109.5 . .
H44B C44 H44C 109.5 . .
C7 O2 H2A 133(4) . .
C6 O3 C9 111.9(3) . .
C26 O4 H4 124(4) . .
C17 O6 C27 112.9(3) . .
C30 O7 H7 105(4) . .
C20 O9 C31 113.5(3) . .
C41 O10 H10 122(4) . .
C39 O12 C42 113.5(2) . .

loop_
_geom_bond_atom_site_label_1
_geom_bond_atom_site_label_2
_geom_bond_distance
_geom_bond_site_symmetry_2
C1 C6 1.396(6) .
C1 C2 1.398(5) .
C1 C8 1.533(5) .
C2 C3 1.377(6) .
C2 H2 0.9500 .
C3 C4 1.380(6) .
C3 C7 1.505(6) .
C4 C5 1.378(6) .
C4 H4A 0.9500 .
C5 C6 1.394(6) .
C5 C8 1.526(6) 2_557
C6 O3 1.394(5) .
C7 O2 1.218(5) .
C7 O1 1.301(6) .
C8 C5 1.526(6) 3_557
C8 H8A 0.9900 .
C8 H8B 0.9900 .
C9 O3 1.453(5) .
C9 C10 1.482(6) .
C9 H9A 0.9900 .
C9 H9B 0.9900 .
C10 C11 1.516(7) .
C10 H10A 0.9900 .
C10 H10B 0.9900 .
C11 H11A 0.9800 .
C11 H11B 0.9800 .
C11 H11C 0.9800 .
C12 C13 1.387(6) .
C12 C17 1.393(6) .
C12 C18 1.520(5) .
C13 C14 1.395(6) .
C13 H13 0.9500 .
C14 C15 1.386(6) .
C14 C26 1.467(5) .
C15 C16 1.368(6) .
C15 H15 0.9500 .
C16 C17 1.413(6) .
C16 C25 1.527(6) 4_765
C17 O6 1.387(4) .
C18 C19 1.524(6) .
C18 H18A 0.9900 .
C18 H18B 0.9900 .
C19 C20 1.396(6) .
C19 C24 1.405(6) .
C20 O9 1.382(4) .
C20 C21 1.391(6) .
C21 C22 1.416(6) .
C21 C25 1.491(6) .
C22 C23 1.379(6) .
C22 H22 0.9500 .
C23 C24 1.378(6) .
C23 C30 1.476(5) .
C24 H24 0.9500 .
C25 C16 1.527(6) 4_765
C25 H25A 0.9900 .
C25 H25B 0.9900 .
C26 O5 1.213(5) .
C26 O4 1.325(6) .
C27 O6 1.456(5) .
C27 C28 1.478(6) .
C27 H27A 0.9900 .
C27 H27B 0.9900 .
C28 C29 1.445(7) .
C28 H28A 0.9900 .
C28 H28B 0.9900 .
C29 H29A 0.9800 .
C29 H29B 0.9800 .
C29 H29C 0.9800 .
C30 O8 1.213(5) .
C30 O7 1.313(6) .
C31 O9 1.444(4) .
C31 C32 1.500(5) .
C31 H31A 0.9900 .
C31 H31B 0.9900 .
C32 C33 1.474(8) .
C32 H32A 0.9900 .
C32 H32B 0.9900 .
C33 H33A 0.9800 .
C33 H33B 0.9800 .
C33 H33C 0.9800 .
C34 C35 1.378(5) .
C34 C39 1.391(5) .
C34 C40 1.523(5) .
C35 C36 1.387(5) .
C35 H35 0.9500 .
C36 C37 1.401(5) .
C36 C41 1.471(5) .
C37 C38 1.386(5) .
C37 H37 0.9500 .
C38 C39 1.399(6) .
C38 C40 1.530(5) 2_565
C39 O12 1.392(4) .
C40 C38 1.530(5) 3_655
C40 H40A 0.9900 .
C40 H40B 0.9900 .
C41 O11 1.242(5) .
C41 O10 1.288(5) .
C42 O12 1.438(5) .
C42 C43 1.493(5) .
C42 H42A 0.9900 .
C42 H42B 0.9900 .
C43 C44 1.515(6) .
C43 H43A 0.9900 .
C43 H43B 0.9900 .
C44 H44A 0.9800 .
C44 H44B 0.9800 .
C44 H44C 0.9800 .
O2 H2A 0.919(19) .
O4 H4 0.844(19) .
O7 H7 0.807(19) .
O10 H10 0.860(19) .

loop_
_geom_torsion_atom_site_label_1
_geom_torsion_atom_site_label_2
_geom_torsion_atom_site_label_3
_geom_torsion_atom_site_label_4
_geom_torsion
_geom_torsion_site_symmetry_1
_geom_torsion_site_symmetry_4
C6 C1 C2 C3 2.1(5) . .
C8 C1 C2 C3 -175.5(4) . .
C1 C2 C3 C4 1.6(6) . .
C1 C2 C3 C7 179.0(4) . .
C2 C3 C4 C5 -0.7(6) . .
C7 C3 C4 C5 -178.0(4) . .
C3 C4 C5 C6 -3.9(6) . .
C3 C4 C5 C8 170.3(4) . 2_557
C4 C5 C6 O3 -178.6(4) . .
C8 C5 C6 O3 7.2(6) 2_557 .
C4 C5 C6 C1 7.9(6) . .
C8 C5 C6 C1 -166.3(4) 2_557 .
C2 C1 C6 O3 179.5(3) . .
C8 C1 C6 O3 -3.0(5) . .
C2 C1 C6 C5 -6.9(6) . .
C8 C1 C6 C5 170.6(4) . .
C2 C3 C7 O2 -1.8(6) . .
C4 C3 C7 O2 175.6(4) . .
C2 C3 C7 O1 178.8(4) . .
C4 C3 C7 O1 -3.8(6) . .
C6 C1 C8 C5 -73.4(5) . 3_557
C2 C1 C8 C5 104.0(4) . 3_557
O3 C9 C10 C11 61.5(5) . .
C17 C12 C13 C14 1.5(5) . .
C18 C12 C13 C14 -171.5(4) . .
C12 C13 C14 C15 1.6(6) . .
C12 C13 C14 C26 179.8(4) . .
C13 C14 C15 C16 -1.5(6) . .
C26 C14 C15 C16 -179.8(4) . .
C14 C15 C16 C17 -1.5(6) . .
C14 C15 C16 C25 171.2(4) . 4_765
C13 C12 C17 O6 178.4(3) . .
C18 C12 C17 O6 -8.7(5) . .
C13 C12 C17 C16 -4.7(5) . .
C18 C12 C17 C16 168.2(4) . .
C15 C16 C17 O6 -178.4(3) . .
C25 C16 C17 O6 8.9(5) 4_765 .
C15 C16 C17 C12 4.7(5) . .
C25 C16 C17 C12 -168.1(4) 4_765 .
C13 C12 C18 C19 98.5(4) . .
C17 C12 C18 C19 -74.2(5) . .
C12 C18 C19 C20 -69.6(5) . .
C12 C18 C19 C24 102.3(4) . .
C24 C19 C20 O9 179.9(3) . .
C18 C19 C20 O9 -8.0(5) . .
C24 C19 C20 C21 -3.3(5) . .
C18 C19 C20 C21 168.8(4) . .
O9 C20 C21 C22 -179.4(3) . .
C19 C20 C21 C22 3.9(5) . .
O9 C20 C21 C25 10.0(5) . .
C19 C20 C21 C25 -166.8(4) . .
C20 C21 C22 C23 -1.1(5) . .
C25 C21 C22 C23 169.5(4) . .
C21 C22 C23 C24 -2.0(6) . .
C21 C22 C23 C30 -178.9(4) . .
C22 C23 C24 C19 2.6(6) . .
C30 C23 C24 C19 179.6(3) . .
C20 C19 C24 C23 0.0(5) . .
C18 C19 C24 C23 -172.2(4) . .
C20 C21 C25 C16 71.0(5) . 4_765
C22 C21 C25 C16 -99.2(4) . 4_765
C15 C14 C26 O5 2.5(6) . .
C13 C14 C26 O5 -175.7(4) . .
C15 C14 C26 O4 -177.3(4) . .
C13 C14 C26 O4 4.5(5) . .
O6 C27 C28 C29 -61.6(6) . .
C24 C23 C30 O8 -1.2(6) . .
C22 C23 C30 O8 175.7(4) . .
C24 C23 C30 O7 -178.6(4) . .
C22 C23 C30 O7 -1.6(5) . .
O9 C31 C32 C33 61.9(6) . .
C39 C34 C35 C36 -1.2(5) . .
C40 C34 C35 C36 172.6(3) . .
C34 C35 C36 C37 -2.4(5) . .
C34 C35 C36 C41 -178.5(4) . .
C35 C36 C37 C38 2.1(6) . .
C41 C36 C37 C38 178.2(3) . .
C36 C37 C38 C39 1.8(5) . .
C36 C37 C38 C40 -171.7(3) . 2_565
C35 C34 C39 O12 -178.6(3) . .
C40 C34 C39 O12 7.5(5) . .
C35 C34 C39 C38 5.3(6) . .
C40 C34 C39 C38 -168.5(3) . .
C37 C38 C39 C34 -5.6(5) . .
C40 C38 C39 C34 167.8(4) 2_565 .
C37 C38 C39 O12 178.3(3) . .
C40 C38 C39 O12 -8.3(5) 2_565 .
C35 C34 C40 C38 -102.7(4) . 3_655
C39 C34 C40 C38 71.0(4) . 3_655
C35 C36 C41 O11 -6.8(6) . .
C37 C36 C41 O11 177.0(4) . .
C35 C36 C41 O10 175.1(4) . .
C37 C36 C41 O10 -1.1(6) . .
O12 C42 C43 C44 -60.0(5) . .
C5 C6 O3 C9 91.9(4) . .
C1 C6 O3 C9 -94.4(4) . .
C10 C9 O3 C6 164.2(3) . .
C12 C17 O6 C27 -94.2(4) . .
C16 C17 O6 C27 88.7(4) . .
C28 C27 O6 C17 -173.0(4) . .
C21 C20 O9 C31 90.5(4) . .
C19 C20 O9 C31 -92.6(4) . .
C32 C31 O9 C20 163.6(4) . .
C34 C39 O12 C42 87.2(4) . .
C38 C39 O12 C42 -96.6(4) . .
C43 C42 O12 C39 -167.5(3) . .
